data_7000103
loop_
_publ_author_name
'Schnepf, Andreas'
'Drost, Christian'

_publ_section_title
;
 Ge8R6: the ligands define the bonding situation within the cluster
 core.
;
_journal_issue 20
_journal_name_full 'Dalton transactions (Cambridge, England : 2003)'
_journal_page_first 3277
_journal_page_last 3280
_journal_paper_doi 10.1039/b508379f
_journal_year 2005
_chemical_formula_sum 'C88 H136 Ge8 O13'
_chemical_formula_weight 1982.69
_chemical_name_systematic
;
?
;
_space_group_IT_number 2
_symmetry_cell_setting triclinic
_symmetry_space_group_name_Hall '-P 1'
_symmetry_space_group_name_H-M 'P -1'
_atom_sites_solution_hydrogens geom
_atom_sites_solution_primary direct
_atom_sites_solution_secondary difmap
_audit_creation_method SHELXL-97
_cell_angle_alpha 64.18(3)
_cell_angle_beta 73.81(3)
_cell_angle_gamma 61.41(3)
_cell_formula_units_Z 1
_cell_length_a 13.856(3)
_cell_length_b 13.981(3)
_cell_length_c 15.252(3)
_cell_measurement_reflns_used 16129
_cell_measurement_temperature 149(2)
_cell_measurement_theta_max 27.14
_cell_measurement_theta_min 1.49
_cell_volume 2326.1(12)
_computing_structure_refinement 'SHELXL-97 (Sheldrick, 1997)'
_computing_structure_solution 'SHELXS-97 (Sheldrick, 1990)'
_diffrn_ambient_temperature 149(2)
_diffrn_measured_fraction_theta_full 0.992
_diffrn_measured_fraction_theta_max 0.992
_diffrn_radiation_monochromator graphite
_diffrn_radiation_source 'fine-focus sealed tube'
_diffrn_radiation_type MoK\a
_diffrn_radiation_wavelength 0.71073
_diffrn_reflns_av_R_equivalents 0.0595
_diffrn_reflns_av_sigmaI/netI 0.0643
_diffrn_reflns_limit_h_max 17
_diffrn_reflns_limit_h_min -17
_diffrn_reflns_limit_k_max 17
_diffrn_reflns_limit_k_min -15
_diffrn_reflns_limit_l_max 19
_diffrn_reflns_limit_l_min -19
_diffrn_reflns_number 25179
_diffrn_reflns_theta_full 27.14
_diffrn_reflns_theta_max 27.14
_diffrn_reflns_theta_min 1.49
_exptl_absorpt_coefficient_mu 2.603
_exptl_absorpt_correction_T_max 0.8594
_exptl_absorpt_correction_T_min 0.6864
_exptl_absorpt_correction_type numeric
_exptl_crystal_colour orange.red
_exptl_crystal_density_diffrn 1.415
_exptl_crystal_density_method 'not measured'
_exptl_crystal_description fragment
_exptl_crystal_F_000 1024
_exptl_crystal_size_max 0.2
_exptl_crystal_size_mid 0.15
_exptl_crystal_size_min 0.1
_refine_diff_density_max 0.710
_refine_diff_density_min -0.678
_refine_diff_density_rms 0.080
_refine_ls_extinction_method none
_refine_ls_goodness_of_fit_ref 0.955
_refine_ls_hydrogen_treatment mixed
_refine_ls_matrix_type full
_refine_ls_number_parameters 506
_refine_ls_number_reflns 10222
_refine_ls_number_restraints 0
_refine_ls_restrained_S_all 0.955
_refine_ls_R_factor_all 0.0775
_refine_ls_R_factor_gt 0.0380
_refine_ls_shift/su_max 0.001
_refine_ls_shift/su_mean 0.000
_refine_ls_structure_factor_coef Fsqd
_refine_ls_weighting_details 'calc w=1/[\s^2^(Fo^2^)+(0.0361P)^2^+0.0000P] where P=(Fo^2^+2Fc^2^)/3'
_refine_ls_weighting_scheme calc
_refine_ls_wR_factor_gt 0.0742
_refine_ls_wR_factor_ref 0.0837
_reflns_number_gt 6514
_reflns_number_total 10222
_reflns_threshold_expression >2sigma(I)
_cod_data_source_file b508379f.txt
_cod_data_source_block fh2et2o
_cod_original_cell_volume 2326.4(8)
_cod_original_sg_symbol_H-M P-1
_cod_database_code 7000103

loop_
_symmetry_equiv_pos_as_xyz
'x, y, z'
'-x, -y, -z'

loop_
_atom_site_label
_atom_site_type_symbol
_atom_site_fract_x
_atom_site_fract_y
_atom_site_fract_z
_atom_site_U_iso_or_equiv
_atom_site_adp_type
_atom_site_occupancy
_atom_site_symmetry_multiplicity
_atom_site_calc_flag
_atom_site_refinement_flags
_atom_site_disorder_assembly
_atom_site_disorder_group
Ge1 Ge -0.16238(3) 0.01985(3) 0.06993(3) 0.02249(9) Uani 1 1 d . . .
Ge2 Ge 0.05722(3) 0.09548(3) 0.03880(3) 0.02244(9) Uani 1 1 d . . .
Ge3 Ge 0.10701(3) -0.17928(3) 0.05106(3) 0.02327(9) Uani 1 1 d . . .
Ge4 Ge 0.00210(3) -0.06635(3) 0.16263(3) 0.02362(9) Uani 1 1 d . . .
O1 O -0.3422(2) 0.1347(3) -0.0474(2) 0.0380(7) Uani 1 1 d . . .
O2 O -0.2838(2) -0.0283(2) 0.28162(18) 0.0324(6) Uani 1 1 d . . .
O3 O 0.1032(3) 0.2864(3) -0.1098(2) 0.0576(10) Uani 1 1 d . . .
O4 O 0.1007(2) 0.1009(2) 0.22707(18) 0.0331(6) Uani 1 1 d . . .
O5 O 0.1832(2) -0.3880(2) 0.24860(19) 0.0372(6) Uani 1 1 d . . .
O6 O 0.2399(2) -0.2848(2) -0.0900(2) 0.0381(7) Uani 1 1 d . . .
C1 C -0.3195(3) 0.0550(3) 0.1177(3) 0.0249(7) Uani 1 1 d . . .
C2 C -0.3929(3) 0.1134(3) 0.0453(3) 0.0289(8) Uani 1 1 d . . .
C3 C -0.5057(3) 0.1465(4) 0.0697(3) 0.0352(9) Uani 1 1 d . . .
H3 H -0.5553 0.1868 0.0204 0.042 Uiso 1 1 calc R . .
C4 C -0.5438(3) 0.1193(3) 0.1667(3) 0.0354(9) Uani 1 1 d . . .
H4 H -0.6208 0.1412 0.1840 0.042 Uiso 1 1 calc R . .
C5 C -0.4748(3) 0.0617(4) 0.2399(3) 0.0357(9) Uani 1 1 d . . .
H5 H -0.5036 0.0444 0.3065 0.043 Uiso 1 1 calc R . .
C6 C -0.3616(3) 0.0290(3) 0.2148(3) 0.0289(8) Uani 1 1 d . . .
C7 C -0.3953(3) 0.1891(3) -0.1367(3) 0.0310(8) Uani 1 1 d . . .
C7C C -0.2975(3) 0.1845(4) -0.2131(3) 0.0348(9) Uani 1 1 d . . .
H7C1 H -0.2632 0.2304 -0.2109 0.052 Uiso 1 1 calc R . .
H7C2 H -0.3227 0.2168 -0.2781 0.052 Uiso 1 1 calc R . .
H7C3 H -0.2435 0.1033 -0.1998 0.052 Uiso 1 1 calc R . .
C7B C -0.4749(4) 0.3153(4) -0.1507(3) 0.0468(11) Uani 1 1 d . . .
H7B1 H -0.5400 0.3174 -0.1037 0.070 Uiso 1 1 calc R . .
H7B2 H -0.4977 0.3558 -0.2174 0.070 Uiso 1 1 calc R . .
H7B3 H -0.4383 0.3540 -0.1401 0.070 Uiso 1 1 calc R . .
C7A C -0.4474(4) 0.1161(4) -0.1383(4) 0.0493(11) Uani 1 1 d . . .
H7A1 H -0.3929 0.0350 -0.1240 0.074 Uiso 1 1 calc R . .
H7A2 H -0.4724 0.1467 -0.2031 0.074 Uiso 1 1 calc R . .
H7A3 H -0.5106 0.1194 -0.0889 0.074 Uiso 1 1 calc R . .
C8 C -0.3071(3) -0.0694(4) 0.3872(3) 0.0334(8) Uani 1 1 d . . .
C8C C -0.3556(3) -0.1587(4) 0.4227(3) 0.0394(9) Uani 1 1 d . . .
H8C1 H -0.4307 -0.1199 0.4030 0.059 Uiso 1 1 calc R . .
H8C2 H -0.3576 -0.1947 0.4942 0.059 Uiso 1 1 calc R . .
H8C3 H -0.3098 -0.2189 0.3940 0.059 Uiso 1 1 calc R . .
C8B C -0.3788(4) 0.0322(4) 0.4239(3) 0.0422(10) Uani 1 1 d . . .
H8B1 H -0.3444 0.0873 0.3991 0.063 Uiso 1 1 calc R . .
H8B2 H -0.3855 0.0021 0.4956 0.063 Uiso 1 1 calc R . .
H8B3 H -0.4522 0.0720 0.4005 0.063 Uiso 1 1 calc R . .
C8A C -0.1930(3) -0.1282(4) 0.4221(3) 0.0382(9) Uani 1 1 d . . .
H8A1 H -0.1448 -0.1897 0.3951 0.057 Uiso 1 1 calc R . .
H8A2 H -0.1981 -0.1626 0.4937 0.057 Uiso 1 1 calc R . .
H8A3 H -0.1623 -0.0704 0.4000 0.057 Uiso 1 1 calc R . .
C10 C 0.1038(3) 0.1982(3) 0.0577(3) 0.0269(7) Uani 1 1 d . . .
C11 C 0.1220(4) 0.2855(4) -0.0259(3) 0.0382(9) Uani 1 1 d . . .
C12 C 0.1524(5) 0.3633(5) -0.0206(3) 0.0550(13) Uani 1 1 d . . .
H12 H 0.1639 0.4227 -0.0784 0.066 Uiso 1 1 calc R . .
C13 C 0.1659(4) 0.3538(4) 0.0695(3) 0.0421(10) Uani 1 1 d . . .
H13 H 0.1864 0.4075 0.0735 0.051 Uiso 1 1 calc R . .
C14 C 0.1501(3) 0.2686(3) 0.1530(3) 0.0323(8) Uani 1 1 d . . .
H14 H 0.1602 0.2631 0.2145 0.039 Uiso 1 1 calc R . .
C15 C 0.1194(3) 0.1898(3) 0.1484(3) 0.0269(7) Uani 1 1 d . . .
C16 C 0.1316(3) 0.3539(3) -0.2077(3) 0.0321(8) Uani 1 1 d . . .
C16C C 0.1052(3) 0.3077(3) -0.2674(3) 0.0347(9) Uani 1 1 d . . .
H16A H 0.1505 0.2236 -0.2495 0.052 Uiso 1 1 calc R . .
H16B H 0.1212 0.3473 -0.3371 0.052 Uiso 1 1 calc R . .
H16C H 0.0270 0.3223 -0.2541 0.052 Uiso 1 1 calc R . .
C16B C 0.0577(4) 0.4820(4) -0.2303(4) 0.0559(13) Uani 1 1 d . . .
H16D H -0.0197 0.4930 -0.2153 0.084 Uiso 1 1 calc R . .
H16E H 0.0705 0.5254 -0.2998 0.084 Uiso 1 1 calc R . .
H16F H 0.0742 0.5107 -0.1905 0.084 Uiso 1 1 calc R . .
C16A C 0.2527(4) 0.3277(5) -0.2248(5) 0.0641(15) Uani 1 1 d . . .
H16G H 0.2690 0.3592 -0.1873 0.096 Uiso 1 1 calc R . .
H16H H 0.2718 0.3637 -0.2946 0.096 Uiso 1 1 calc R . .
H16I H 0.2960 0.2430 -0.2037 0.096 Uiso 1 1 calc R . .
C17 C 0.1118(3) 0.0750(4) 0.3280(3) 0.0326(8) Uani 1 1 d . . .
C17C C 0.0292(3) 0.1752(4) 0.3631(3) 0.0384(9) Uani 1 1 d . . .
H17A H 0.0492 0.2419 0.3294 0.058 Uiso 1 1 calc R . .
H17B H 0.0305 0.1498 0.4337 0.058 Uiso 1 1 calc R . .
H17C H -0.0450 0.1981 0.3485 0.058 Uiso 1 1 calc R . .
C17B C 0.2298(3) 0.0385(4) 0.3442(3) 0.0423(10) Uani 1 1 d . . .
H17D H 0.2809 -0.0139 0.3090 0.063 Uiso 1 1 calc R . .
H17E H 0.2396 -0.0020 0.4143 0.063 Uiso 1 1 calc R . .
H17F H 0.2449 0.1079 0.3199 0.063 Uiso 1 1 calc R . .
C17A C 0.0825(4) -0.0305(4) 0.3820(3) 0.0392(9) Uani 1 1 d . . .
H17G H 0.0074 -0.0083 0.3702 0.059 Uiso 1 1 calc R . .
H17H H 0.0870 -0.0568 0.4523 0.059 Uiso 1 1 calc R . .
H17I H 0.1345 -0.0938 0.3580 0.059 Uiso 1 1 calc R . .
C20 C 0.2154(3) -0.3430(3) 0.0789(3) 0.0287(8) Uani 1 1 d . . .
C21 C 0.2717(3) -0.3738(3) -0.0032(3) 0.0319(8) Uani 1 1 d . . .
C22 C 0.3533(3) -0.4855(4) 0.0081(3) 0.0408(10) Uani 1 1 d . . .
H22 H 0.3937 -0.5051 -0.0476 0.049 Uiso 1 1 calc R . .
C23 C 0.3749(3) -0.5668(4) 0.0999(4) 0.0436(11) Uani 1 1 d . . .
H23 H 0.4294 -0.6436 0.1073 0.052 Uiso 1 1 calc R . .
C24 C 0.3191(3) -0.5397(4) 0.1821(3) 0.0417(10) Uani 1 1 d . . .
H24 H 0.3342 -0.5981 0.2453 0.050 Uiso 1 1 calc R . .
C25 C 0.2405(3) -0.4264(3) 0.1722(3) 0.0326(8) Uani 1 1 d . . .
C26 C 0.2019(4) -0.4562(4) 0.3508(3) 0.0431(10) Uani 1 1 d . . .
C26C C 0.1629(4) -0.5542(4) 0.3884(4) 0.0549(12) Uani 1 1 d . . .
H26A H 0.0856 -0.5209 0.3758 0.082 Uiso 1 1 calc R . .
H26B H 0.1696 -0.5949 0.4589 0.082 Uiso 1 1 calc R . .
H26C H 0.2085 -0.6096 0.3547 0.082 Uiso 1 1 calc R . .
C26B C 0.3208(4) -0.5031(4) 0.3710(3) 0.0505(12) Uani 1 1 d . . .
H26D H 0.3669 -0.5690 0.3487 0.076 Uiso 1 1 calc R . .
H26E H 0.3247 -0.5292 0.4414 0.076 Uiso 1 1 calc R . .
H26F H 0.3475 -0.4414 0.3359 0.076 Uiso 1 1 calc R . .
C26A C 0.1278(4) -0.3681(4) 0.4000(3) 0.0512(12) Uani 1 1 d . . .
H26G H 0.1524 -0.3052 0.3761 0.077 Uiso 1 1 calc R . .
H26H H 0.1315 -0.4067 0.4709 0.077 Uiso 1 1 calc R . .
H26I H 0.0516 -0.3355 0.3847 0.077 Uiso 1 1 calc R . .
C27 C 0.2637(3) -0.2990(3) -0.1834(3) 0.0319(8) Uani 1 1 d . . .
C27C C 0.3840(3) -0.3239(4) -0.2213(3) 0.0449(10) Uani 1 1 d . . .
H27A H 0.4028 -0.2661 -0.2186 0.067 Uiso 1 1 calc R . .
H27B H 0.3954 -0.3195 -0.2891 0.067 Uiso 1 1 calc R . .
H27C H 0.4314 -0.4022 -0.1807 0.067 Uiso 1 1 calc R . .
C27B C 0.1902(3) -0.1786(3) -0.2476(3) 0.0326(8) Uani 1 1 d . . .
H27D H 0.1127 -0.1633 -0.2240 0.049 Uiso 1 1 calc R . .
H27E H 0.2032 -0.1751 -0.3152 0.049 Uiso 1 1 calc R . .
H27F H 0.2075 -0.1197 -0.2448 0.049 Uiso 1 1 calc R . .
C27A C 0.2275(4) -0.3888(4) -0.1775(4) 0.0453(10) Uani 1 1 d . . .
H27G H 0.2752 -0.4666 -0.1365 0.068 Uiso 1 1 calc R . .
H27H H 0.2330 -0.3879 -0.2433 0.068 Uiso 1 1 calc R . .
H27I H 0.1509 -0.3699 -0.1489 0.068 Uiso 1 1 calc R . .
O10 O 0.5000 -0.5000 0.5000 0.099(2) Uiso 1 2 d S . .
C100 C 0.4724(14) -0.3965(15) 0.4644(13) 0.110(5) Uiso 0.50 1 d P A 1
H10A H 0.4639 -0.3686 0.3940 0.132 Uiso 0.50 1 calc PR A 1
H10B H 0.5296 -0.3771 0.4705 0.132 Uiso 0.50 1 calc PR A 1
C102 C 0.3479(13) -0.3285(16) 0.5242(13) 0.098(5) Uiso 0.50 1 d P A 1
H10A' H 0.2906 -0.2802 0.4783 0.148 Uiso 0.50 1 calc PR A 1
H10B' H 0.3561 -0.2792 0.5492 0.148 Uiso 0.50 1 calc PR A 1
H10C H 0.3268 -0.3878 0.5788 0.148 Uiso 0.50 1 calc PR A 1
C101 C 0.4029(12) -0.4246(13) 0.5497(11) 0.086(4) Uiso 0.50 1 d P A 2
H10D' H 0.4126 -0.4516 0.6197 0.103 Uiso 0.50 1 calc PR A 2
H10E H 0.3334 -0.4250 0.5444 0.103 Uiso 0.50 1 calc PR A 2
C103 C 0.4023(14) -0.3025(14) 0.4938(12) 0.098(5) Uiso 0.50 1 d P A 2
H10D H 0.4505 -0.2933 0.5230 0.147 Uiso 0.50 1 calc PR A 2
H10E' H 0.3269 -0.2432 0.4974 0.147 Uiso 0.50 1 calc PR A 2
H10F H 0.4291 -0.2933 0.4252 0.147 Uiso 0.50 1 calc PR A 2

loop_
_atom_site_aniso_label
_atom_site_aniso_U_11
_atom_site_aniso_U_22
_atom_site_aniso_U_33
_atom_site_aniso_U_23
_atom_site_aniso_U_13
_atom_site_aniso_U_12
Ge1 0.01895(18) 0.02255(19) 0.0252(2) -0.00923(16) -0.00017(15) -0.00840(15)
Ge2 0.02172(18) 0.02124(19) 0.0249(2) -0.00830(16) -0.00169(15) -0.00941(15)
Ge3 0.02117(19) 0.02008(19) 0.0262(2) -0.00779(16) -0.00230(15) -0.00710(15)
Ge4 0.02322(19) 0.0235(2) 0.0234(2) -0.00769(16) -0.00172(15) -0.00987(16)
O1 0.0234(13) 0.0506(18) 0.0303(14) -0.0083(13) -0.0078(11) -0.0107(12)
O2 0.0254(13) 0.0423(16) 0.0258(13) -0.0121(12) 0.0052(10) -0.0153(12)
O3 0.119(3) 0.064(2) 0.0235(14) 0.0006(14) -0.0119(17) -0.074(2)
O4 0.0462(16) 0.0378(15) 0.0252(13) -0.0095(12) -0.0039(12) -0.0260(13)
O5 0.0406(16) 0.0263(14) 0.0312(14) -0.0015(12) -0.0118(12) -0.0069(12)
O6 0.0422(16) 0.0294(14) 0.0336(15) -0.0158(12) -0.0010(12) -0.0051(12)
C1 0.0186(16) 0.0253(17) 0.0335(19) -0.0139(15) 0.0023(14) -0.0105(14)
C2 0.0233(17) 0.0264(18) 0.0332(19) -0.0088(16) -0.0034(15) -0.0087(15)
C3 0.0240(18) 0.034(2) 0.044(2) -0.0152(18) -0.0041(17) -0.0079(16)
C4 0.0215(18) 0.034(2) 0.047(2) -0.0146(19) 0.0023(16) -0.0116(16)
C5 0.0278(19) 0.037(2) 0.037(2) -0.0137(18) 0.0058(16) -0.0138(17)
C6 0.0263(18) 0.0274(19) 0.034(2) -0.0138(16) 0.0020(15) -0.0116(15)
C7 0.0276(18) 0.0290(19) 0.033(2) -0.0097(16) -0.0124(15) -0.0057(15)
C7C 0.0297(19) 0.038(2) 0.035(2) -0.0150(18) -0.0074(16) -0.0084(17)
C7B 0.040(2) 0.028(2) 0.053(3) -0.012(2) -0.003(2) -0.0027(18)
C7A 0.048(3) 0.056(3) 0.061(3) -0.028(3) -0.005(2) -0.027(2)
C8 0.036(2) 0.038(2) 0.0272(19) -0.0122(17) 0.0071(16) -0.0206(17)
C8C 0.038(2) 0.037(2) 0.036(2) -0.0103(19) 0.0042(18) -0.0176(18)
C8B 0.046(2) 0.046(3) 0.037(2) -0.018(2) 0.0109(19) -0.026(2)
C8A 0.044(2) 0.042(2) 0.0268(19) -0.0111(18) -0.0010(17) -0.0188(19)
C10 0.0267(18) 0.0257(18) 0.0297(19) -0.0090(15) -0.0038(15) -0.0120(15)
C11 0.061(3) 0.039(2) 0.0257(19) -0.0042(17) -0.0064(18) -0.034(2)
C12 0.098(4) 0.062(3) 0.031(2) -0.005(2) -0.005(2) -0.062(3)
C13 0.061(3) 0.045(2) 0.039(2) -0.016(2) -0.002(2) -0.036(2)
C14 0.037(2) 0.040(2) 0.0290(19) -0.0163(17) -0.0012(16) -0.0207(18)
C15 0.0238(17) 0.0317(19) 0.0286(18) -0.0137(16) 0.0004(14) -0.0131(15)
C16 0.040(2) 0.033(2) 0.0265(18) -0.0063(16) -0.0027(16) -0.0210(17)
C16C 0.042(2) 0.033(2) 0.0290(19) -0.0081(17) -0.0049(17) -0.0170(18)
C16B 0.067(3) 0.034(2) 0.071(3) -0.021(2) -0.025(3) -0.012(2)
C16A 0.041(3) 0.083(4) 0.090(4) -0.049(4) -0.002(3) -0.028(3)
C17 0.038(2) 0.038(2) 0.0249(18) -0.0119(16) -0.0021(16) -0.0171(17)
C17C 0.040(2) 0.043(2) 0.034(2) -0.0175(19) 0.0027(18) -0.0185(19)
C17B 0.041(2) 0.049(3) 0.037(2) -0.016(2) -0.0080(19) -0.016(2)
C17A 0.044(2) 0.042(2) 0.029(2) -0.0099(18) -0.0008(18) -0.0206(19)
C20 0.0245(17) 0.0190(17) 0.040(2) -0.0083(16) -0.0097(15) -0.0056(14)
C21 0.0299(19) 0.0242(18) 0.041(2) -0.0135(17) -0.0046(16) -0.0087(15)
C22 0.036(2) 0.029(2) 0.054(3) -0.019(2) -0.0113(19) -0.0024(17)
C23 0.037(2) 0.025(2) 0.068(3) -0.022(2) -0.025(2) 0.0030(17)
C24 0.042(2) 0.029(2) 0.050(3) -0.0078(19) -0.022(2) -0.0074(18)
C25 0.0280(19) 0.0257(19) 0.046(2) -0.0099(17) -0.0107(17) -0.0108(15)
C26 0.044(2) 0.039(2) 0.035(2) 0.0009(19) -0.0133(19) -0.0160(19)
C26C 0.053(3) 0.044(3) 0.053(3) 0.008(2) -0.020(2) -0.023(2)
C26B 0.045(3) 0.049(3) 0.048(3) -0.008(2) -0.023(2) -0.011(2)
C26A 0.054(3) 0.052(3) 0.032(2) -0.008(2) -0.010(2) -0.013(2)
C27 0.0307(19) 0.033(2) 0.038(2) -0.0204(18) 0.0027(16) -0.0142(16)
C27C 0.029(2) 0.050(3) 0.057(3) -0.027(2) 0.0036(19) -0.0144(19)
C27B 0.0276(18) 0.032(2) 0.040(2) -0.0180(18) 0.0015(16) -0.0121(16)
C27A 0.046(2) 0.037(2) 0.062(3) -0.017(2) -0.012(2) -0.021(2)

loop_
_atom_type_symbol
_atom_type_description
_atom_type_scat_dispersion_real
_atom_type_scat_dispersion_imag
_atom_type_scat_source
C C 0.0033 0.0016 'International Tables Vol C Tables 4.2.6.8 and 6.1.1.4'
H H 0.0000 0.0000 'International Tables Vol C Tables 4.2.6.8 and 6.1.1.4'
O O 0.0106 0.0060 'International Tables Vol C Tables 4.2.6.8 and 6.1.1.4'
Ge Ge 0.1547 1.8001 'International Tables Vol C Tables 4.2.6.8 and 6.1.1.4'

loop_
_geom_angle_atom_site_label_1
_geom_angle_atom_site_label_2
_geom_angle_atom_site_label_3
_geom_angle
_geom_angle_site_symmetry_1
_geom_angle_site_symmetry_3
_geom_angle_publ_flag
C1 Ge1 Ge2 123.45(10) . 2 ?
C1 Ge1 Ge3 120.04(11) . 2 ?
Ge2 Ge1 Ge3 88.82(3) 2 2 ?
C1 Ge1 Ge4 130.09(11) . . ?
Ge2 Ge1 Ge4 92.57(3) 2 . ?
Ge3 Ge1 Ge4 90.80(4) 2 . ?
C10 Ge2 Ge1 124.21(10) . 2 ?
C10 Ge2 Ge3 120.76(11) . 2 ?
Ge1 Ge2 Ge3 87.68(3) 2 2 ?
C10 Ge2 Ge4 130.43(11) . . ?
Ge1 Ge2 Ge4 91.43(3) 2 . ?
Ge3 Ge2 Ge4 90.53(4) 2 . ?
C20 Ge3 Ge2 122.01(11) . 2 ?
C20 Ge3 Ge1 119.19(12) . 2 ?
Ge2 Ge3 Ge1 89.97(4) 2 2 ?
C20 Ge3 Ge4 130.55(12) . . ?
Ge2 Ge3 Ge4 92.82(3) 2 . ?
Ge1 Ge3 Ge4 91.94(3) 2 . ?
Ge3 Ge4 Ge1 86.93(3) . . ?
Ge3 Ge4 Ge2 87.80(3) . . ?
Ge1 Ge4 Ge2 88.70(4) . . ?
C2 O1 C7 126.1(3) . . ?
C6 O2 C8 125.1(3) . . ?
C11 O3 C16 125.2(3) . . ?
C15 O4 C17 124.3(3) . . ?
C25 O5 C26 125.1(3) . . ?
C21 O6 C27 124.8(3) . . ?
C6 C1 C2 118.6(3) . . ?
C6 C1 Ge1 125.6(3) . . ?
C2 C1 Ge1 115.8(3) . . ?
O1 C2 C3 125.5(3) . . ?
O1 C2 C1 113.3(3) . . ?
C3 C2 C1 121.1(3) . . ?
C4 C3 C2 118.3(4) . . ?
C3 C4 C5 122.5(4) . . ?
C4 C5 C6 118.9(4) . . ?
O2 C6 C1 115.0(3) . . ?
O2 C6 C5 124.4(3) . . ?
C1 C6 C5 120.6(4) . . ?
O1 C7 C7C 101.4(3) . . ?
O1 C7 C7A 110.3(3) . . ?
C7C C7 C7A 109.7(3) . . ?
O1 C7 C7B 110.4(3) . . ?
C7C C7 C7B 110.1(3) . . ?
C7A C7 C7B 114.1(4) . . ?
O2 C8 C8A 102.1(3) . . ?
O2 C8 C8C 111.9(3) . . ?
C8A C8 C8C 109.5(3) . . ?
O2 C8 C8B 111.6(3) . . ?
C8A C8 C8B 108.7(3) . . ?
C8C C8 C8B 112.4(3) . . ?
C11 C10 C15 118.0(3) . . ?
C11 C10 Ge2 116.9(3) . . ?
C15 C10 Ge2 125.1(3) . . ?
O3 C11 C12 125.4(4) . . ?
O3 C11 C10 113.0(3) . . ?
C12 C11 C10 121.6(4) . . ?
C11 C12 C13 119.2(4) . . ?
C14 C13 C12 121.1(4) . . ?
C13 C14 C15 120.1(4) . . ?
O4 C15 C14 125.6(3) . . ?
O4 C15 C10 114.4(3) . . ?
C14 C15 C10 120.1(3) . . ?
O3 C16 C16A 111.6(4) . . ?
O3 C16 C16B 110.5(4) . . ?
C16A C16 C16B 113.4(4) . . ?
O3 C16 C16C 101.0(3) . . ?
C16A C16 C16C 109.7(3) . . ?
C16B C16 C16C 110.0(3) . . ?
O4 C17 C17B 112.0(3) . . ?
O4 C17 C17C 111.8(3) . . ?
C17B C17 C17C 112.3(3) . . ?
O4 C17 C17A 101.5(3) . . ?
C17B C17 C17A 109.0(3) . . ?
C17C C17 C17A 109.7(3) . . ?
C25 C20 C21 119.3(3) . . ?
C25 C20 Ge3 125.0(3) . . ?
C21 C20 Ge3 115.7(3) . . ?
O6 C21 C22 125.9(4) . . ?
O6 C21 C20 113.8(3) . . ?
C22 C21 C20 120.4(4) . . ?
C23 C22 C21 119.5(4) . . ?
C22 C23 C24 121.4(4) . . ?
C23 C24 C25 119.8(4) . . ?
O5 C25 C20 115.5(3) . . ?
O5 C25 C24 125.1(4) . . ?
C20 C25 C24 119.4(4) . . ?
O5 C26 C26A 102.7(3) . . ?
O5 C26 C26B 113.2(4) . . ?
C26A C26 C26B 109.5(4) . . ?
O5 C26 C26C 110.4(4) . . ?
C26A C26 C26C 109.2(4) . . ?
C26B C26 C26C 111.5(4) . . ?
O6 C27 C27B 101.5(3) . . ?
O6 C27 C27A 110.8(3) . . ?
C27B C27 C27A 109.5(3) . . ?
O6 C27 C27C 110.7(3) . . ?
C27B C27 C27C 109.5(3) . . ?
C27A C27 C27C 114.1(3) . . ?
C100 O10 C100 180.0(10) . 2_646 ?
C100 O10 C101 118.2(9) . 2_646 ?
C100 O10 C101 61.8(9) 2_646 2_646 ?
C100 O10 C101 61.8(9) . . ?
C100 O10 C101 118.2(9) 2_646 . ?
C101 O10 C101 180.0(10) 2_646 . ?
O10 C100 C102 109.2(14) . . ?
O10 C101 C103 103.7(11) . . ?

loop_
_geom_bond_atom_site_label_1
_geom_bond_atom_site_label_2
_geom_bond_distance
_geom_bond_site_symmetry_2
_geom_bond_publ_flag
Ge1 C1 1.978(3) . ?
Ge1 Ge2 2.4913(10) 2 ?
Ge1 Ge3 2.4954(11) 2 ?
Ge1 Ge4 2.5159(11) . ?
Ge2 C10 1.978(4) . ?
Ge2 Ge1 2.4913(10) 2 ?
Ge2 Ge3 2.4937(11) 2 ?
Ge2 Ge4 2.5292(11) . ?
Ge3 C20 1.974(4) . ?
Ge3 Ge2 2.4937(11) 2 ?
Ge3 Ge1 2.4954(11) 2 ?
Ge3 Ge4 2.5033(11) . ?
O1 C2 1.364(5) . ?
O1 C7 1.448(4) . ?
O2 C6 1.383(4) . ?
O2 C8 1.452(4) . ?
O3 C11 1.371(5) . ?
O3 C16 1.440(5) . ?
O4 C15 1.374(5) . ?
O4 C17 1.456(4) . ?
O5 C25 1.378(5) . ?
O5 C26 1.449(5) . ?
O6 C21 1.365(5) . ?
O6 C27 1.448(4) . ?
C1 C6 1.385(5) . ?
C1 C2 1.403(5) . ?
C2 C3 1.390(5) . ?
C3 C4 1.370(6) . ?
C4 C5 1.373(6) . ?
C5 C6 1.395(5) . ?
C7 C7C 1.517(5) . ?
C7 C7A 1.517(6) . ?
C7 C7B 1.522(5) . ?
C8 C8A 1.518(6) . ?
C8 C8C 1.521(6) . ?
C8 C8B 1.533(5) . ?
C10 C11 1.393(5) . ?
C10 C15 1.406(5) . ?
C11 C12 1.378(6) . ?
C12 C13 1.380(6) . ?
C13 C14 1.365(6) . ?
C14 C15 1.391(5) . ?
C16 C16A 1.506(6) . ?
C16 C16B 1.510(6) . ?
C16 C16C 1.518(5) . ?
C17 C17B 1.520(5) . ?
C17 C17C 1.528(5) . ?
C17 C17A 1.531(6) . ?
C20 C25 1.396(5) . ?
C20 C21 1.401(5) . ?
C21 C22 1.390(5) . ?
C22 C23 1.365(6) . ?
C23 C24 1.381(6) . ?
C24 C25 1.397(5) . ?
C26 C26A 1.516(6) . ?
C26 C26B 1.521(6) . ?
C26 C26C 1.534(6) . ?
C27 C27B 1.520(6) . ?
C27 C27A 1.522(5) . ?
C27 C27C 1.522(5) . ?
O10 C100 1.199(18) . ?
O10 C100 1.199(18) 2_646 ?
O10 C101 1.506(14) 2_646 ?
O10 C101 1.506(14) . ?
C100 C102 1.74(2) . ?
C101 C103 1.54(2) . ?
